data_4124417
loop_
_publ_author_name
'McSkimming, Alex'
'Harman, W. Hill'

_publ_section_title
;
 A Terminal N2 Complex of High-Spin Iron(I) in a Weak, Trigonal Ligand
 Field.
;
_journal_issue 28
_journal_name_full 'Journal of the American Chemical Society'
_journal_page_first 8940
_journal_page_last 8943
_journal_paper_doi 10.1021/jacs.5b06337
_journal_volume 137
_journal_year 2015
_chemical_formula_sum 'C56 H74 B Fe N8'
_chemical_formula_weight 925.89
_chemical_name_systematic
; 
 ? 
;
_space_group_crystal_system monoclinic
_space_group_IT_number 14
_space_group_name_Hall '-P 2yn'
_space_group_name_H-M_alt 'P 1 21/n 1'
_symmetry_space_group_name_Hall '-P 2yn'
_symmetry_space_group_name_H-M 'P 1 21/n 1'
_atom_sites_solution_hydrogens mixed
_audit_creation_method SHELXL-2013
_cell_angle_alpha 90
_cell_angle_beta 92.1689(12)
_cell_angle_gamma 90
_cell_formula_units_Z 4
_cell_length_a 11.5211(8)
_cell_length_b 18.3093(13)
_cell_length_c 23.3063(16)
_cell_measurement_reflns_used 9465
_cell_measurement_temperature 100(2)
_cell_measurement_theta_max 31.24
_cell_measurement_theta_min 2.22
_cell_volume 4912.8(6)
_computing_cell_refinement 'Bruker SAINT'
_computing_data_collection 'Bruker APEX2'
_computing_data_reduction 'Bruker SAINT'
_computing_molecular_graphics 'Bruker SHELXTL'
_computing_publication_material 'Bruker SHELXTL'
_computing_structure_refinement 'SHELXL-2013 (Sheldrick, 2013)'
_computing_structure_solution 'SHELXS-97 (Sheldrick 2008)'
_diffrn_ambient_temperature 100(2)
_diffrn_measured_fraction_theta_full 0.998
_diffrn_measured_fraction_theta_max 0.999
_diffrn_measurement_device_type 'Bruker APEX-II CCD'
_diffrn_measurement_method '\f and \w scans'
_diffrn_radiation_type MoK\a
_diffrn_radiation_wavelength 0.71073
_diffrn_reflns_av_R_equivalents 0.0432
_diffrn_reflns_av_unetI/netI 0.0246
_diffrn_reflns_laue_measured_fraction_full 0.998
_diffrn_reflns_laue_measured_fraction_max 0.999
_diffrn_reflns_limit_h_max 16
_diffrn_reflns_limit_h_min -16
_diffrn_reflns_limit_k_max 26
_diffrn_reflns_limit_k_min -26
_diffrn_reflns_limit_l_max 33
_diffrn_reflns_limit_l_min -33
_diffrn_reflns_number 141158
_diffrn_reflns_point_group_measured_fraction_full 0.998
_diffrn_reflns_point_group_measured_fraction_max 0.999
_diffrn_reflns_theta_full 25.242
_diffrn_reflns_theta_max 30.508
_diffrn_reflns_theta_min 1.415
_exptl_absorpt_coefficient_mu 0.354
_exptl_absorpt_correction_type multi-scan
_exptl_absorpt_process_details 'Bruker SADABS'
_exptl_crystal_colour purple
_exptl_crystal_density_diffrn 1.252
_exptl_crystal_density_meas ?
_exptl_crystal_density_method 'not measured'
_exptl_crystal_description 'plate frag'
_exptl_crystal_F_000 1988
_exptl_crystal_size_max 0.501
_exptl_crystal_size_mid 0.362
_exptl_crystal_size_min 0.042
_exptl_transmission_factor_max 0.746
_exptl_transmission_factor_min 0.687
_refine_diff_density_max 0.480
_refine_diff_density_min -0.482
_refine_diff_density_rms 0.055
_refine_ls_extinction_method none
_refine_ls_goodness_of_fit_ref 1.021
_refine_ls_hydrogen_treatment mixed
_refine_ls_matrix_type full
_refine_ls_number_parameters 668
_refine_ls_number_reflns 14975
_refine_ls_number_restraints 45
_refine_ls_restrained_S_all 1.020
_refine_ls_R_factor_all 0.0605
_refine_ls_R_factor_gt 0.0403
_refine_ls_shift/su_max 0.002
_refine_ls_shift/su_mean 0.000
_refine_ls_structure_factor_coef Fsqd
_refine_ls_weighting_details 'w=1/[\s^2^(Fo^2^)+(0.0542P)^2^+2.1485P] where P=(Fo^2^+2Fc^2^)/3'
_refine_ls_weighting_scheme calc
_refine_ls_wR_factor_gt 0.1038
_refine_ls_wR_factor_ref 0.1138
_reflns_Friedel_coverage 0.000
_reflns_number_gt 11215
_reflns_number_total 14975
_reflns_threshold_expression 'I > 2\s(I)'
_cod_data_source_file ja5b06337_si_002.cif
_cod_data_source_block hh91AM32_tol_0m
_cod_depositor_comments
;
The following automatic conversions were performed:

'_exptl_crystal_density_meas' value 'not measured' was changed to '?'
- the value is perceived as not measured.

Automatic conversion script
Id: cif_fix_values 3271 2015-04-21 07:52:19Z andrius 
;
_cod_database_code 4124417
_shelx_space_group_comment
; 
The symmetry employed for this shelxl refinement is uniquely defined 
by the following loop, which should always be used as a source of 
symmetry information in preference to the above space-group names. 
They are only intended as comments. 
;
_shelx_estimated_absorpt_t_min 0.843
_shelx_estimated_absorpt_t_max 0.985
_shelxl_version_number 2013-4

loop_
_space_group_symop_operation_xyz
'x, y, z'
'-x+1/2, y+1/2, -z+1/2'
'-x, -y, -z'
'x-1/2, -y-1/2, z-1/2'

loop_
_atom_site_label
_atom_site_type_symbol
_atom_site_fract_x
_atom_site_fract_y
_atom_site_fract_z
_atom_site_U_iso_or_equiv
_atom_site_adp_type
_atom_site_occupancy
_atom_site_site_symmetry_order
_atom_site_calc_flag
_atom_site_refinement_flags_posn
_atom_site_refinement_flags_adp
_atom_site_refinement_flags_occupancy
_atom_site_disorder_assembly
_atom_site_disorder_group
Fe1 Fe 0.98505(2) 0.74826(2) 0.01415(2) 0.01213(5) Uani 1 1 d . . . . .
B1 B 1.20677(12) 0.75141(7) -0.04458(6) 0.0140(2) Uani 1 1 d . . . . .
H1 H 1.2870(15) 0.7537(8) -0.0661(7) 0.017 Uiso 1 1 d . U . . .
N1 N 0.85046(10) 0.74570(6) 0.05195(5) 0.0169(2) Uani 1 1 d . . . . .
N2 N 0.76696(11) 0.74482(7) 0.07494(6) 0.0270(3) Uani 1 1 d . . . . .
N1A N 1.02974(9) 0.66786(6) -0.04274(5) 0.01325(19) Uani 1 1 d . . . . .
N2A N 1.13934(9) 0.68142(6) -0.06246(5) 0.0140(2) Uani 1 1 d . . . . .
C3A C 1.16682(11) 0.62986(7) -0.10114(6) 0.0157(2) Uani 1 1 d . . . . .
C4A C 1.07424(11) 0.58197(7) -0.10678(6) 0.0160(2) Uani 1 1 d . . . . .
H4A H 1.0689 0.5401 -0.1308 0.019 Uiso 1 1 calc R U . . .
C5A C 0.98972(10) 0.60762(6) -0.06995(5) 0.0134(2) Uani 1 1 d . . . . .
C6A C 1.27982(13) 0.62921(8) -0.13080(7) 0.0249(3) Uani 1 1 d . . . . .
H6A H 1.2871 0.5834 -0.1521 0.037 Uiso 1 1 calc R U . . .
H6B H 1.3441 0.6334 -0.1022 0.037 Uiso 1 1 calc R U . . .
H6C H 1.2822 0.6705 -0.1575 0.037 Uiso 1 1 calc R U . . .
C7A C 0.86955(10) 0.57782(6) -0.06029(5) 0.0138(2) Uani 1 1 d . . . . .
C8A C 0.77618(11) 0.63472(7) -0.07885(6) 0.0172(2) Uani 1 1 d . . . . .
H8A H 0.7880 0.6800 -0.0562 0.021 Uiso 1 1 calc R U . . .
H8B H 0.7838 0.6469 -0.1199 0.021 Uiso 1 1 calc R U . . .
C9A C 0.65392(11) 0.60431(7) -0.06939(6) 0.0214(3) Uani 1 1 d . . . . .
H9A H 0.5945 0.6417 -0.0813 0.026 Uiso 1 1 calc R U . . .
C10A C 0.63486(12) 0.53502(8) -0.10521(7) 0.0241(3) Uani 1 1 d . . . . .
H10A H 0.6413 0.5466 -0.1465 0.029 Uiso 1 1 calc R U . . .
H10B H 0.5560 0.5155 -0.0994 0.029 Uiso 1 1 calc R U . . .
C11A C 0.72639(11) 0.47752(7) -0.08702(6) 0.0201(3) Uani 1 1 d . . . . .
H11A H 0.7142 0.4324 -0.1106 0.024 Uiso 1 1 calc R U . . .
C12A C 0.84871(11) 0.50785(7) -0.09613(6) 0.0169(2) Uani 1 1 d . . . . .
H12A H 0.8574 0.5190 -0.1373 0.020 Uiso 1 1 calc R U . . .
H12B H 0.9074 0.4706 -0.0847 0.020 Uiso 1 1 calc R U . . .
C13A C 0.85499(10) 0.55884(7) 0.00364(5) 0.0149(2) Uani 1 1 d . . . . .
H13A H 0.9138 0.5221 0.0160 0.018 Uiso 1 1 calc R U . . .
H13B H 0.8676 0.6032 0.0274 0.018 Uiso 1 1 calc R U . . .
C14A C 0.73247(11) 0.52851(7) 0.01275(6) 0.0184(2) Uani 1 1 d . . . . .
H14A H 0.7242 0.5165 0.0543 0.022 Uiso 1 1 calc R U . . .
C15A C 0.64201(11) 0.58606(8) -0.00567(7) 0.0219(3) Uani 1 1 d . . . . .
H15A H 0.6537 0.6308 0.0177 0.026 Uiso 1 1 calc R U . . .
H15B H 0.5630 0.5672 0.0007 0.026 Uiso 1 1 calc R U . . .
C16A C 0.71501(11) 0.45895(7) -0.02342(6) 0.0214(3) Uani 1 1 d . . . . .
H16A H 0.7740 0.4220 -0.0116 0.026 Uiso 1 1 calc R U . . .
H16B H 0.6372 0.4382 -0.0172 0.026 Uiso 1 1 calc R U . . .
N1B N 1.02535(9) 0.83094(6) -0.04186(5) 0.0140(2) Uani 1 1 d . . . . .
N2B N 1.13311(9) 0.81872(6) -0.06388(5) 0.0136(2) Uani 1 1 d . . . . .
C3B C 1.15473(11) 0.86992(7) -0.10391(5) 0.0154(2) Uani 1 1 d . . . . .
C4B C 1.05958(11) 0.91633(7) -0.10794(6) 0.0165(2) Uani 1 1 d . . . . .
H4B H 1.0500 0.9575 -0.1325 0.020 Uiso 1 1 calc R U . . .
C5B C 0.98036(11) 0.89030(7) -0.06856(5) 0.0141(2) Uani 1 1 d . . . . .
C6B C 1.26513(12) 0.87267(8) -0.13567(6) 0.0221(3) Uani 1 1 d . . . . .
H6D H 1.3307 0.8812 -0.1085 0.033 Uiso 1 1 calc R U . . .
H6E H 1.2608 0.9125 -0.1638 0.033 Uiso 1 1 calc R U . . .
H6F H 1.2762 0.8262 -0.1556 0.033 Uiso 1 1 calc R U . . .
C7B C 0.86210(10) 0.91956(7) -0.05492(5) 0.0138(2) Uani 1 1 d . . . . .
C8B C 0.85739(10) 0.93755(7) 0.00977(5) 0.0149(2) Uani 1 1 d . . . . .
H8C H 0.8737 0.8929 0.0326 0.018 Uiso 1 1 calc R U . . .
H8D H 0.9175 0.9743 0.0203 0.018 Uiso 1 1 calc R U . . .
C9B C 0.73686(11) 0.96744(7) 0.02351(6) 0.0174(2) Uani 1 1 d . . . . .
H9B H 0.7349 0.9789 0.0654 0.021 Uiso 1 1 calc R U . . .
C10B C 0.71274(12) 1.03717(7) -0.01133(6) 0.0212(3) Uani 1 1 d . . . . .
H10C H 0.6360 1.0573 -0.0019 0.025 Uiso 1 1 calc R U . . .
H10D H 0.7726 1.0743 -0.0015 0.025 Uiso 1 1 calc R U . . .
C11B C 0.71424(12) 1.01958(7) -0.07550(6) 0.0209(3) Uani 1 1 d . . . . .
H11B H 0.6980 1.0650 -0.0983 0.025 Uiso 1 1 calc R U . . .
C12B C 0.83541(12) 0.99000(7) -0.08916(6) 0.0182(2) Uani 1 1 d . . . . .
H12C H 0.8384 0.9797 -0.1308 0.022 Uiso 1 1 calc R U . . .
H12D H 0.8950 1.0274 -0.0793 0.022 Uiso 1 1 calc R U . . .
C13B C 0.76722(11) 0.86243(7) -0.07070(6) 0.0165(2) Uani 1 1 d . . . . .
H13C H 0.7687 0.8511 -0.1122 0.020 Uiso 1 1 calc R U . . .
H13D H 0.7830 0.8167 -0.0491 0.020 Uiso 1 1 calc R U . . .
C14B C 0.64669(11) 0.89201(7) -0.05630(6) 0.0197(3) Uani 1 1 d . . . . .
H14B H 0.5861 0.8545 -0.0663 0.024 Uiso 1 1 calc R U . . .
C15B C 0.64479(11) 0.90944(7) 0.00811(6) 0.0200(3) Uani 1 1 d . . . . .
H15C H 0.5670 0.9277 0.0177 0.024 Uiso 1 1 calc R U . . .
H15D H 0.6608 0.8645 0.0307 0.024 Uiso 1 1 calc R U . . .
C16B C 0.62162(12) 0.96186(8) -0.09078(7) 0.0234(3) Uani 1 1 d . . . . .
H16C H 0.5438 0.9808 -0.0819 0.028 Uiso 1 1 calc R U . . .
H16D H 0.6220 0.9510 -0.1324 0.028 Uiso 1 1 calc R U . . .
N1C N 1.14202(9) 0.75138(6) 0.05935(5) 0.01457(19) Uani 1 1 d . . . . .
N2C N 1.23102(9) 0.75323(6) 0.02127(5) 0.01461(19) Uani 1 1 d . . . . .
C3C C 1.33423(11) 0.75862(7) 0.05058(6) 0.0171(2) Uani 1 1 d . . . . .
C4C C 1.31262(11) 0.76102(7) 0.10844(6) 0.0183(3) Uani 1 1 d . . . . .
H4C H 1.3684 0.7653 0.1393 0.022 Uiso 1 1 calc R U . . .
C5C C 1.19143(11) 0.75589(7) 0.11240(6) 0.0159(2) Uani 1 1 d . . . . .
C6C C 1.44846(12) 0.75988(8) 0.02236(7) 0.0248(3) Uani 1 1 d . . . . .
H6G H 1.4583 0.7145 0.0008 0.037 Uiso 1 1 calc R U . . .
H6H H 1.5112 0.7644 0.0517 0.037 Uiso 1 1 calc R U . . .
H6I H 1.4508 0.8016 -0.0039 0.037 Uiso 1 1 calc R U . . .
C7C C 1.12164(11) 0.75261(7) 0.16594(5) 0.0164(2) Uani 1 1 d . . . . .
C8C C 1.05762(11) 0.67879(7) 0.16900(6) 0.0182(2) Uani 1 1 d . . . . .
H8E H 1.0037 0.6735 0.1352 0.022 Uiso 1 1 calc R U . . .
H8F H 1.1146 0.6384 0.1683 0.022 Uiso 1 1 calc R U . . .
C9C C 0.98907(12) 0.67437(8) 0.22424(6) 0.0224(3) Uani 1 1 d . . . . .
H9C H 0.9476 0.6264 0.2256 0.027 Uiso 1 1 calc R U . . .
C10C C 1.07258(13) 0.68129(10) 0.27690(6) 0.0291(3) Uani 1 1 d . . . . .
H10E H 1.0286 0.6780 0.3125 0.035 Uiso 1 1 calc R U . . .
H10F H 1.1300 0.6410 0.2771 0.035 Uiso 1 1 calc R U . . .
C11C C 1.13523(14) 0.75484(9) 0.27467(6) 0.0291(3) Uani 1 1 d . . . . .
H11C H 1.1899 0.7594 0.3088 0.035 Uiso 1 1 calc R U . . .
C12C C 1.20414(12) 0.75920(8) 0.21951(6) 0.0239(3) Uani 1 1 d . . . . .
H12E H 1.2622 0.7193 0.2194 0.029 Uiso 1 1 calc R U . . .
H12F H 1.2462 0.8063 0.2185 0.029 Uiso 1 1 calc R U . . .
C13C C 1.03240(12) 0.81537(7) 0.16754(6) 0.0197(3) Uani 1 1 d . . . . .
H13E H 1.0732 0.8629 0.1665 0.024 Uiso 1 1 calc R U . . .
H13F H 0.9787 0.8124 0.1334 0.024 Uiso 1 1 calc R U . . .
C14C C 0.96291(13) 0.81035(8) 0.22255(6) 0.0241(3) Uani 1 1 d . . . . .
H14C H 0.9046 0.8508 0.2229 0.029 Uiso 1 1 calc R U . . .
C15C C 0.90009(12) 0.73670(8) 0.22433(6) 0.0234(3) Uani 1 1 d . . . . .
H15E H 0.8459 0.7321 0.1905 0.028 Uiso 1 1 calc R U . . .
H15F H 0.8543 0.7337 0.2594 0.028 Uiso 1 1 calc R U . . .
C16C C 1.04659(15) 0.81711(10) 0.27523(7) 0.0322(4) Uani 1 1 d . . . . .
H16E H 1.0873 0.8647 0.2744 0.039 Uiso 1 1 calc R U . . .
H16F H 1.0024 0.8147 0.3108 0.039 Uiso 1 1 calc R U . . .
C1T C 0.51592(12) 0.81381(8) 0.25946(6) 0.0239(3) Uani 1 1 d . . . . .
C2T C 0.60085(14) 0.80392(10) 0.21956(7) 0.0322(4) Uani 1 1 d . . . . .
H2T H 0.6416 0.7588 0.2187 0.039 Uiso 1 1 calc R U . . .
C3T C 0.62761(15) 0.85838(12) 0.18088(8) 0.0408(4) Uani 1 1 d . . . . .
H3T H 0.6858 0.8503 0.1538 0.049 Uiso 1 1 calc R U . . .
C4T C 0.56917(16) 0.92476(11) 0.18179(8) 0.0399(4) Uani 1 1 d . . . . .
H4T H 0.5880 0.9626 0.1559 0.048 Uiso 1 1 calc R U . . .
C5T C 0.48299(16) 0.93516(10) 0.22096(8) 0.0356(4) Uani 1 1 d . . . . .
H5T H 0.4417 0.9801 0.2215 0.043 Uiso 1 1 calc R U . . .
C6T C 0.45702(14) 0.88028(9) 0.25920(7) 0.0267(3) Uani 1 1 d . . . . .
H6T H 0.3978 0.8881 0.2858 0.032 Uiso 1 1 calc R U . . .
C7T C 0.48883(16) 0.75519(8) 0.30200(8) 0.0325(4) Uani 1 1 d . . . . .
H7T H 0.4048 0.7467 0.3014 0.049 Uiso 1 1 calc R U . . .
H7U H 0.5154 0.7706 0.3406 0.049 Uiso 1 1 calc R U . . .
H7V H 0.5286 0.7100 0.2918 0.049 Uiso 1 1 calc R U . . .
C8T C 0.4989(7) 0.5625(6) 0.2213(5) 0.0309(15) Uani 0.64(2) 1 d D U P A 1
C9T C 0.6000(7) 0.5263(4) 0.2390(3) 0.0324(11) Uani 0.64(2) 1 d D U P A 1
H9T H 0.5975 0.4917 0.2693 0.039 Uiso 0.64(2) 1 calc R U P A 1
C10T C 0.7048(6) 0.5397(4) 0.2132(3) 0.0360(13) Uani 0.64(2) 1 d D U P A 1
H10G H 0.7732 0.5149 0.2263 0.043 Uiso 0.64(2) 1 calc R U P A 1
C11T C 0.7093(6) 0.5889(4) 0.1688(4) 0.0348(11) Uani 0.64(2) 1 d D U P A 1
H11D H 0.7801 0.5970 0.1502 0.042 Uiso 0.64(2) 1 calc R U P A 1
C12T C 0.6097(7) 0.6267(5) 0.1512(4) 0.0321(11) Uani 0.64(2) 1 d D U P A 1
H12G H 0.6136 0.6626 0.1219 0.039 Uiso 0.64(2) 1 calc R U P A 1
C13T C 0.5040(8) 0.6126(7) 0.1762(6) 0.0250(12) Uani 0.64(2) 1 d D U P A 1
H13G H 0.4356 0.6370 0.1626 0.030 Uiso 0.64(2) 1 calc R U P A 1
C14T C 0.3862(8) 0.5515(6) 0.2510(4) 0.0371(13) Uani 0.64(2) 1 d D U P A 1
H14D H 0.3827 0.5014 0.2657 0.056 Uiso 0.64(2) 1 calc R U P A 1
H14E H 0.3209 0.5598 0.2236 0.056 Uiso 0.64(2) 1 calc R U P A 1
H14F H 0.3817 0.5860 0.2829 0.056 Uiso 0.64(2) 1 calc R U P A 1
C8D C 0.4784(13) 0.5602(8) 0.2245(7) 0.023(2) Uani 0.36(2) 1 d D U P A 2
C9D C 0.5656(15) 0.5146(6) 0.2462(5) 0.033(2) Uani 0.36(2) 1 d D U P A 2
H9D H 0.5479 0.4787 0.2739 0.040 Uiso 0.36(2) 1 calc R U P A 2
C10D C 0.6778(13) 0.5209(10) 0.2279(8) 0.046(3) Uani 0.36(2) 1 d D U P A 2
H10H H 0.7367 0.4899 0.2439 0.055 Uiso 0.36(2) 1 calc R U P A 2
C11D C 0.7053(10) 0.5710(11) 0.1871(8) 0.049(3) Uani 0.36(2) 1 d D U P A 2
H11E H 0.7833 0.5758 0.1758 0.059 Uiso 0.36(2) 1 calc R U P A 2
C12D C 0.6200(15) 0.6144(10) 0.1624(9) 0.049(3) Uani 0.36(2) 1 d D U P A 2
H12H H 0.6359 0.6455 0.1311 0.059 Uiso 0.36(2) 1 calc R U P A 2
C13D C 0.5102(15) 0.6116(14) 0.1844(12) 0.032(4) Uani 0.36(2) 1 d D U P A 2
H13H H 0.4542 0.6465 0.1715 0.038 Uiso 0.36(2) 1 calc R U P A 2
C14D C 0.3560(14) 0.5525(11) 0.2430(7) 0.037(2) Uani 0.36(2) 1 d D U P A 2
H14G H 0.3483 0.5069 0.2645 0.056 Uiso 0.36(2) 1 calc R U P A 2
H14H H 0.3031 0.5516 0.2090 0.056 Uiso 0.36(2) 1 calc R U P A 2
H14I H 0.3365 0.5939 0.2674 0.056 Uiso 0.36(2) 1 calc R U P A 2

loop_
_atom_site_aniso_label
_atom_site_aniso_U_11
_atom_site_aniso_U_22
_atom_site_aniso_U_33
_atom_site_aniso_U_23
_atom_site_aniso_U_13
_atom_site_aniso_U_12
Fe1 0.01047(8) 0.01222(8) 0.01375(9) 0.00001(6) 0.00092(6) -0.00057(6)
B1 0.0127(6) 0.0125(5) 0.0171(6) -0.0005(5) 0.0026(4) -0.0006(5)
N1 0.0149(5) 0.0166(5) 0.0191(5) -0.0010(4) 0.0003(4) -0.0001(4)
N2 0.0215(6) 0.0292(6) 0.0306(7) 0.0012(5) 0.0058(5) -0.0003(5)
N1A 0.0102(4) 0.0140(5) 0.0157(5) 0.0008(4) 0.0026(4) -0.0017(4)
N2A 0.0115(4) 0.0130(5) 0.0179(5) 0.0005(4) 0.0040(4) -0.0007(4)
C3A 0.0166(6) 0.0134(5) 0.0175(6) -0.0002(4) 0.0040(4) 0.0009(4)
C4A 0.0177(6) 0.0139(5) 0.0165(6) -0.0015(4) 0.0033(4) 0.0000(4)
C5A 0.0143(5) 0.0124(5) 0.0134(6) 0.0012(4) 0.0006(4) -0.0001(4)
C6A 0.0226(7) 0.0220(7) 0.0310(8) -0.0062(6) 0.0136(6) -0.0026(5)
C7A 0.0125(5) 0.0123(5) 0.0166(6) 0.0009(4) -0.0001(4) 0.0000(4)
C8A 0.0163(6) 0.0140(5) 0.0211(6) 0.0014(5) -0.0033(5) 0.0011(4)
C9A 0.0145(6) 0.0178(6) 0.0314(8) -0.0003(5) -0.0058(5) 0.0021(5)
C10A 0.0176(6) 0.0206(6) 0.0333(8) -0.0026(6) -0.0093(5) -0.0010(5)
C11A 0.0160(6) 0.0151(6) 0.0287(7) -0.0023(5) -0.0043(5) -0.0028(5)
C12A 0.0164(6) 0.0136(5) 0.0204(6) -0.0016(5) -0.0015(5) -0.0011(4)
C13A 0.0122(5) 0.0147(5) 0.0178(6) 0.0014(4) 0.0006(4) -0.0009(4)
C14A 0.0128(5) 0.0184(6) 0.0242(7) 0.0023(5) 0.0031(5) -0.0018(4)
C15A 0.0123(6) 0.0203(6) 0.0333(8) -0.0017(5) 0.0021(5) -0.0004(5)
C16A 0.0147(6) 0.0157(6) 0.0340(8) 0.0025(5) 0.0018(5) -0.0035(5)
N1B 0.0111(4) 0.0143(5) 0.0168(5) -0.0004(4) 0.0034(4) -0.0001(4)
N2B 0.0123(4) 0.0125(4) 0.0164(5) -0.0003(4) 0.0035(4) -0.0010(4)
C3B 0.0168(6) 0.0145(5) 0.0152(6) -0.0003(4) 0.0028(4) -0.0028(4)
C4B 0.0180(6) 0.0147(5) 0.0168(6) 0.0022(5) 0.0023(5) -0.0004(4)
C5B 0.0144(5) 0.0130(5) 0.0148(6) -0.0008(4) 0.0006(4) -0.0009(4)
C6B 0.0212(6) 0.0229(6) 0.0228(7) 0.0047(5) 0.0090(5) -0.0001(5)
C7B 0.0133(5) 0.0120(5) 0.0160(6) -0.0005(4) 0.0000(4) 0.0008(4)
C8B 0.0123(5) 0.0156(5) 0.0169(6) -0.0027(4) -0.0001(4) -0.0004(4)
C9B 0.0131(5) 0.0183(6) 0.0209(6) -0.0042(5) 0.0002(4) 0.0014(4)
C10B 0.0168(6) 0.0165(6) 0.0302(7) -0.0054(5) -0.0013(5) 0.0038(5)
C11B 0.0190(6) 0.0157(6) 0.0275(7) 0.0008(5) -0.0044(5) 0.0043(5)
C12B 0.0194(6) 0.0146(5) 0.0204(6) 0.0024(5) -0.0013(5) 0.0014(5)
C13B 0.0154(6) 0.0142(5) 0.0199(6) -0.0027(5) -0.0015(4) -0.0005(4)
C14B 0.0141(6) 0.0173(6) 0.0273(7) -0.0038(5) -0.0035(5) -0.0011(5)
C15B 0.0116(5) 0.0204(6) 0.0281(7) -0.0026(5) 0.0016(5) -0.0001(5)
C16B 0.0186(6) 0.0229(7) 0.0280(7) -0.0037(6) -0.0082(5) 0.0045(5)
N1C 0.0110(4) 0.0168(5) 0.0161(5) -0.0001(4) 0.0019(4) -0.0010(4)
N2C 0.0100(4) 0.0161(5) 0.0179(5) 0.0005(4) 0.0024(4) -0.0006(4)
C3C 0.0111(5) 0.0155(6) 0.0246(6) 0.0025(5) -0.0005(4) -0.0015(4)
C4C 0.0133(5) 0.0195(6) 0.0217(6) 0.0013(5) -0.0033(4) -0.0025(4)
C5C 0.0137(5) 0.0146(5) 0.0192(6) -0.0002(5) -0.0008(4) -0.0008(4)
C6C 0.0110(5) 0.0325(8) 0.0309(8) 0.0038(6) 0.0016(5) -0.0016(5)
C7C 0.0154(5) 0.0184(6) 0.0152(6) -0.0012(5) -0.0021(4) -0.0015(5)
C8C 0.0173(6) 0.0176(6) 0.0195(6) 0.0007(5) 0.0000(5) -0.0011(5)
C9C 0.0211(6) 0.0265(7) 0.0196(7) 0.0043(5) 0.0017(5) -0.0035(5)
C10C 0.0261(7) 0.0428(9) 0.0182(7) 0.0074(6) 0.0002(5) 0.0010(6)
C11C 0.0246(7) 0.0468(9) 0.0154(6) -0.0041(6) -0.0035(5) -0.0048(7)
C12C 0.0193(6) 0.0345(8) 0.0175(6) -0.0021(5) -0.0032(5) -0.0052(5)
C13C 0.0207(6) 0.0174(6) 0.0210(7) -0.0026(5) 0.0014(5) 0.0009(5)
C14C 0.0233(7) 0.0275(7) 0.0219(7) -0.0064(6) 0.0042(5) 0.0016(5)
C15C 0.0191(6) 0.0337(8) 0.0175(6) -0.0001(5) 0.0030(5) 0.0003(5)
C16C 0.0335(8) 0.0415(9) 0.0217(7) -0.0130(7) 0.0019(6) -0.0037(7)
C1T 0.0222(7) 0.0252(7) 0.0233(7) -0.0050(5) -0.0094(5) 0.0014(5)
C2T 0.0231(7) 0.0360(8) 0.0372(9) -0.0093(7) -0.0046(6) 0.0077(6)
C3T 0.0262(8) 0.0620(12) 0.0345(9) -0.0020(9) 0.0039(7) 0.0024(8)
C4T 0.0363(9) 0.0500(11) 0.0332(9) 0.0131(8) -0.0035(7) -0.0028(8)
C5T 0.0404(9) 0.0320(8) 0.0339(9) 0.0054(7) -0.0049(7) 0.0089(7)
C6T 0.0285(7) 0.0288(7) 0.0225(7) -0.0034(6) -0.0021(6) 0.0061(6)
C7T 0.0377(9) 0.0259(7) 0.0331(9) 0.0002(6) -0.0122(7) -0.0020(6)
C8T 0.042(2) 0.029(2) 0.023(2) -0.0119(17) 0.0083(18) -0.0096(18)
C9T 0.051(3) 0.024(2) 0.0220(19) -0.0040(13) -0.0009(19) -0.001(2)
C10T 0.039(2) 0.036(3) 0.032(3) -0.0158(19) -0.006(2) 0.003(2)
C11T 0.0365(18) 0.041(2) 0.027(3) -0.0152(19) 0.0019(18) -0.0120(16)
C12T 0.042(2) 0.031(3) 0.023(2) -0.0006(15) 0.0010(15) -0.0134(16)
C13T 0.035(2) 0.022(2) 0.017(3) -0.0032(16) -0.0053(17) -0.0068(17)
C14T 0.048(3) 0.038(2) 0.025(3) -0.0043(18) 0.004(2) -0.012(3)
C8D 0.044(5) 0.014(3) 0.011(3) 0.000(2) -0.003(3) 0.008(4)
C9D 0.062(6) 0.020(3) 0.017(3) -0.007(2) -0.010(4) 0.005(4)
C10D 0.048(5) 0.046(6) 0.041(6) -0.027(4) -0.016(4) 0.012(5)
C11D 0.036(3) 0.072(11) 0.039(9) -0.031(6) -0.001(5) -0.009(5)
C12D 0.079(7) 0.031(6) 0.036(7) -0.010(4) 0.006(5) -0.027(4)
C13D 0.046(5) 0.029(5) 0.021(7) -0.002(4) -0.005(4) 0.002(4)
C14D 0.048(5) 0.045(4) 0.020(4) -0.007(3) 0.006(4) -0.006(5)

loop_
_atom_type_symbol
_atom_type_description
_atom_type_scat_dispersion_real
_atom_type_scat_dispersion_imag
_atom_type_scat_source
C C 0.0033 0.0016 'International Tables Vol C Tables 4.2.6.8 and 6.1.1.4'
H H 0.0000 0.0000 'International Tables Vol C Tables 4.2.6.8 and 6.1.1.4'
B B 0.0013 0.0007 'International Tables Vol C Tables 4.2.6.8 and 6.1.1.4'
N N 0.0061 0.0033 'International Tables Vol C Tables 4.2.6.8 and 6.1.1.4'
Fe Fe 0.3463 0.8444 'International Tables Vol C Tables 4.2.6.8 and 6.1.1.4'

loop_
_geom_angle_atom_site_label_1
_geom_angle_atom_site_label_2
_geom_angle_atom_site_label_3
_geom_angle
N1 Fe1 N1C 120.19(5)
N1 Fe1 N1A 122.26(4)
N1C Fe1 N1A 96.49(4)
N1 Fe1 N1B 122.92(5)
N1C Fe1 N1B 95.11(4)
N1A Fe1 N1B 92.84(4)
N2A B1 N2C 110.75(10)
N2A B1 N2B 108.42(10)
N2C B1 N2B 110.23(10)
N2A B1 H1 109.9(8)
N2C B1 H1 109.7(9)
N2B B1 H1 107.8(8)
N2 N1 Fe1 179.19(13)
C5A N1A N2A 106.95(10)
C5A N1A Fe1 143.13(8)
N2A N1A Fe1 109.84(7)
C3A N2A N1A 109.66(10)
C3A N2A B1 129.07(10)
N1A N2A B1 120.97(10)
N2A C3A C4A 107.87(11)
N2A C3A C6A 122.92(11)
C4A C3A C6A 129.21(12)
C3A C4A C5A 106.28(11)
C3A C4A H4A 126.9
C5A C4A H4A 126.9
N1A C5A C4A 109.24(11)
N1A C5A C7A 121.66(11)
C4A C5A C7A 129.09(11)
C3A C6A H6A 109.5
C3A C6A H6B 109.5
H6A C6A H6B 109.5
C3A C6A H6C 109.5
H6A C6A H6C 109.5
H6B C6A H6C 109.5
C5A C7A C12A 110.08(10)
C5A C7A C13A 110.98(10)
C12A C7A C13A 108.35(10)
C5A C7A C8A 110.25(10)
C12A C7A C8A 108.38(10)
C13A C7A C8A 108.74(10)
C9A C8A C7A 110.30(10)
C9A C8A H8A 109.6
C7A C8A H8A 109.6
C9A C8A H8B 109.6
C7A C8A H8B 109.6
H8A C8A H8B 108.1
C10A C9A C15A 109.36(12)
C10A C9A C8A 109.59(12)
C15A C9A C8A 109.49(11)
C10A C9A H9A 109.5
C15A C9A H9A 109.5
C8A C9A H9A 109.5
C9A C10A C11A 109.54(11)
C9A C10A H10A 109.8
C11A C10A H10A 109.8
C9A C10A H10B 109.8
C11A C10A H10B 109.8
H10A C10A H10B 108.2
C16A C11A C12A 109.05(11)
C16A C11A C10A 109.63(12)
C12A C11A C10A 109.71(11)
C16A C11A H11A 109.5
C12A C11A H11A 109.5
C10A C11A H11A 109.5
C11A C12A C7A 110.48(11)
C11A C12A H12A 109.6
C7A C12A H12A 109.6
C11A C12A H12B 109.6
C7A C12A H12B 109.6
H12A C12A H12B 108.1
C14A C13A C7A 110.36(10)
C14A C13A H13A 109.6
C7A C13A H13A 109.6
C14A C13A H13B 109.6
C7A C13A H13B 109.6
H13A C13A H13B 108.1
C15A C14A C16A 110.05(11)
C15A C14A C13A 109.33(11)
C16A C14A C13A 108.97(11)
C15A C14A H14A 109.5
C16A C14A H14A 109.5
C13A C14A H14A 109.5
C14A C15A C9A 109.66(11)
C14A C15A H15A 109.7
C9A C15A H15A 109.7
C14A C15A H15B 109.7
C9A C15A H15B 109.7
H15A C15A H15B 108.2
C11A C16A C14A 109.44(11)
C11A C16A H16A 109.8
C14A C16A H16A 109.8
C11A C16A H16B 109.8
C14A C16A H16B 109.8
H16A C16A H16B 108.2
C5B N1B N2B 107.16(10)
C5B N1B Fe1 142.45(8)
N2B N1B Fe1 110.10(7)
C3B N2B N1B 109.64(10)
C3B N2B B1 129.56(10)
N1B N2B B1 120.69(10)
N2B C3B C4B 107.79(11)
N2B C3B C6B 123.15(12)
C4B C3B C6B 129.06(12)
C3B C4B C5B 106.25(11)
C3B C4B H4B 126.9
C5B C4B H4B 126.9
N1B C5B C4B 109.16(11)
N1B C5B C7B 121.60(11)
C4B C5B C7B 129.23(11)
C3B C6B H6D 109.5
C3B C6B H6E 109.5
H6D C6B H6E 109.5
C3B C6B H6F 109.5
H6D C6B H6F 109.5
H6E C6B H6F 109.5
C5B C7B C12B 110.61(10)
C5B C7B C8B 110.27(10)
C12B C7B C8B 108.23(10)
C5B C7B C13B 110.20(10)
C12B C7B C13B 108.50(10)
C8B C7B C13B 108.98(10)
C9B C8B C7B 110.13(10)
C9B C8B H8C 109.6
C7B C8B H8C 109.6
C9B C8B H8D 109.6
C7B C8B H8D 109.6
H8C C8B H8D 108.1
C10B C9B C15B 110.05(11)
C10B C9B C8B 109.46(11)
C15B C9B C8B 109.08(10)
C10B C9B H9B 109.4
C15B C9B H9B 109.4
C8B C9B H9B 109.4
C11B C10B C9B 109.50(11)
C11B C10B H10C 109.8
C9B C10B H10C 109.8
C11B C10B H10D 109.8
C9B C10B H10D 109.8
H10C C10B H10D 108.2
C10B C11B C16B 109.77(12)
C10B C11B C12B 108.63(11)
C16B C11B C12B 109.71(11)
C10B C11B H11B 109.6
C16B C11B H11B 109.6
C12B C11B H11B 109.6
C7B C12B C11B 110.58(11)
C7B C12B H12C 109.5
C11B C12B H12C 109.5
C7B C12B H12D 109.5
C11B C12B H12D 109.5
H12C C12B H12D 108.1
C14B C13B C7B 110.21(10)
C14B C13B H13C 109.6
C7B C13B H13C 109.6
C14B C13B H13D 109.6
C7B C13B H13D 109.6
H13C C13B H13D 108.1
C16B C14B C15B 109.26(11)
C16B C14B C13B 109.45(12)
C15B C14B C13B 109.43(11)
C16B C14B H14B 109.6
C15B C14B H14B 109.6
C13B C14B H14B 109.6
C9B C15B C14B 109.71(11)
C9B C15B H15C 109.7
C14B C15B H15C 109.7
C9B C15B H15D 109.7
C14B C15B H15D 109.7
H15C C15B H15D 108.2
C14B C16B C11B 109.74(11)
C14B C16B H16C 109.7
C11B C16B H16C 109.7
C14B C16B H16D 109.7
C11B C16B H16D 109.7
H16C C16B H16D 108.2
C5C N1C N2C 106.89(10)
C5C N1C Fe1 143.67(9)
N2C N1C Fe1 109.32(8)
C3C N2C N1C 109.70(10)
C3C N2C B1 128.60(11)
N1C N2C B1 121.68(10)
N2C C3C C4C 107.93(11)
N2C C3C C6C 123.45(13)
C4C C3C C6C 128.60(12)
C3C C4C C5C 106.15(12)
C3C C4C H4C 126.9
C5C C4C H4C 126.9
N1C C5C C4C 109.31(12)
N1C C5C C7C 122.49(11)
C4C C5C C7C 128.15(12)
C3C C6C H6G 109.5
C3C C6C H6H 109.5
H6G C6C H6H 109.5
C3C C6C H6I 109.5
H6G C6C H6I 109.5
H6H C6C H6I 109.5
C5C C7C C8C 110.07(11)
C5C C7C C13C 111.48(11)
C8C C7C C13C 109.33(11)
C5C C7C C12C 109.51(11)
C8C C7C C12C 108.16(11)
C13C C7C C12C 108.20(11)
C9C C8C C7C 110.27(11)
C9C C8C H8E 109.6
C7C C8C H8E 109.6
C9C C8C H8F 109.6
C7C C8C H8F 109.6
H8E C8C H8F 108.1
C15C C9C C10C 109.63(13)
C15C C9C C8C 109.04(11)
C10C C9C C8C 109.80(12)
C15C C9C H9C 109.5
C10C C9C H9C 109.5
C8C C9C H9C 109.5
C11C C10C C9C 109.12(12)
C11C C10C H10E 109.9
C9C C10C H10E 109.9
C11C C10C H10F 109.9
C9C C10C H10F 109.9
H10E C10C H10F 108.3
C10C C11C C16C 109.85(13)
C10C C11C C12C 109.47(13)
C16C C11C C12C 109.51(13)
C10C C11C H11C 109.3
C16C C11C H11C 109.3
C12C C11C H11C 109.3
C11C C12C C7C 110.49(11)
C11C C12C H12E 109.6
C7C C12C H12E 109.6
C11C C12C H12F 109.6
C7C C12C H12F 109.6
H12E C12C H12F 108.1
C14C C13C C7C 110.10(11)
C14C C13C H13E 109.6
C7C C13C H13E 109.6
C14C C13C H13F 109.6
C7C C13C H13F 109.6
H13E C13C H13F 108.2
C15C C14C C16C 109.39(13)
C15C C14C C13C 109.64(11)
C16C C14C C13C 109.27(12)
C15C C14C H14C 109.5
C16C C14C H14C 109.5
C13C C14C H14C 109.5
C14C C15C C9C 109.78(12)
C14C C15C H15E 109.7
C9C C15C H15E 109.7
C14C C15C H15F 109.7
C9C C15C H15F 109.7
H15E C15C H15F 108.2
C11C C16C C14C 109.37(12)
C11C C16C H16E 109.8
C14C C16C H16E 109.8
C11C C16C H16F 109.8
C14C C16C H16F 109.8
H16E C16C H16F 108.2
C2T C1T C6T 117.83(15)
C2T C1T C7T 121.25(14)
C6T C1T C7T 120.92(15)
C3T C2T C1T 121.46(16)
C3T C2T H2T 119.3
C1T C2T H2T 119.3
C2T C3T C4T 119.93(17)
C2T C3T H3T 120.0
C4T C3T H3T 120.0
C5T C4T C3T 119.29(17)
C5T C4T H4T 120.4
C3T C4T H4T 120.4
C6T C5T C4T 120.13(16)
C6T C5T H5T 119.9
C4T C5T H5T 119.9
C5T C6T C1T 121.34(15)
C5T C6T H6T 119.3
C1T C6T H6T 119.3
C1T C7T H7T 109.5
C1T C7T H7U 109.5
H7T C7T H7U 109.5
C1T C7T H7V 109.5
H7T C7T H7V 109.5
H7U C7T H7V 109.5
C9T C8T C13T 118.6(6)
C9T C8T C14T 121.8(6)
C13T C8T C14T 119.6(7)
C8T C9T C10T 121.3(5)
C8T C9T H9T 119.4
C10T C9T H9T 119.4
C11T C10T C9T 119.9(5)
C11T C10T H10G 120.0
C9T C10T H10G 120.0
C10T C11T C12T 119.6(5)
C10T C11T H11D 120.2
C12T C11T H11D 120.2
C11T C12T C13T 120.7(6)
C11T C12T H12G 119.7
C13T C12T H12G 119.7
C12T C13T C8T 119.8(7)
C12T C13T H13G 120.1
C8T C13T H13G 120.1
C8T C14T H14D 109.5
C8T C14T H14E 109.5
H14D C14T H14E 109.5
C8T C14T H14F 109.5
H14D C14T H14F 109.5
H14E C14T H14F 109.5
C13D C8D C9D 116.7(11)
C13D C8D C14D 122.3(11)
C9D C8D C14D 121.0(9)
C10D C9D C8D 120.7(8)
C10D C9D H9D 119.6
C8D C9D H9D 119.6
C11D C10D C9D 121.0(9)
C11D C10D H10H 119.5
C9D C10D H10H 119.5
C10D C11D C12D 119.9(9)
C10D C11D H11E 120.1
C12D C11D H11E 120.1
C11D C12D C13D 118.3(11)
C11D C12D H12H 120.9
C13D C12D H12H 120.9
C12D C13D C8D 122.9(13)
C12D C13D H13H 118.5
C8D C13D H13H 118.5
C8D C14D H14G 109.5
C8D C14D H14H 109.5
H14G C14D H14H 109.5
C8D C14D H14I 109.5
H14G C14D H14I 109.5
H14H C14D H14I 109.5

loop_
_geom_bond_atom_site_label_1
_geom_bond_atom_site_label_2
_geom_bond_distance
Fe1 N1 1.8128(11)
Fe1 N1C 2.0590(11)
Fe1 N1A 2.0595(11)
Fe1 N1B 2.0633(11)
B1 N2A 1.5476(17)
B1 N2C 1.5500(18)
B1 N2B 1.5533(17)
B1 H1 1.068(17)
N1 N2 1.1187(17)
N1A C5A 1.3450(15)
N1A N2A 1.3825(14)
N2A C3A 1.3513(16)
C3A C4A 1.3832(17)
C3A C6A 1.4969(18)
C4A C5A 1.4032(17)
C4A H4A 0.9500
C5A C7A 1.5129(17)
C6A H6A 0.9800
C6A H6B 0.9800
C6A H6C 0.9800
C7A C12A 1.5432(17)
C7A C13A 1.5451(18)
C7A C8A 1.5473(17)
C8A C9A 1.5382(18)
C8A H8A 0.9900
C8A H8B 0.9900
C9A C10A 1.530(2)
C9A C15A 1.533(2)
C9A H9A 1.0000
C10A C11A 1.5382(19)
C10A H10A 0.9900
C10A H10B 0.9900
C11A C16A 1.531(2)
C11A C12A 1.5370(18)
C11A H11A 1.0000
C12A H12A 0.9900
C12A H12B 0.9900
C13A C14A 1.5390(17)
C13A H13A 0.9900
C13A H13B 0.9900
C14A C15A 1.5319(19)
C14A C16A 1.5364(19)
C14A H14A 1.0000
C15A H15A 0.9900
C15A H15B 0.9900
C16A H16A 0.9900
C16A H16B 0.9900
N1B C5B 1.3463(16)
N1B N2B 1.3795(14)
N2B C3B 1.3523(16)
C3B C4B 1.3873(18)
C3B C6B 1.4965(18)
C4B C5B 1.4021(17)
C4B H4B 0.9500
C5B C7B 1.5091(17)
C6B H6D 0.9800
C6B H6E 0.9800
C6B H6F 0.9800
C7B C12B 1.5415(17)
C7B C8B 1.5462(17)
C7B C13B 1.5472(17)
C8B C9B 1.5375(17)
C8B H8C 0.9900
C8B H8D 0.9900
C9B C10B 1.5329(19)
C9B C15B 1.5338(18)
C9B H9B 1.0000
C10B C11B 1.531(2)
C10B H10C 0.9900
C10B H10D 0.9900
C11B C16B 1.5341(19)
C11B C12B 1.5419(19)
C11B H11B 1.0000
C12B H12C 0.9900
C12B H12D 0.9900
C13B C14B 1.5393(18)
C13B H13C 0.9900
C13B H13D 0.9900
C14B C16B 1.532(2)
C14B C15B 1.536(2)
C14B H14B 1.0000
C15B H15C 0.9900
C15B H15D 0.9900
C16B H16C 0.9900
C16B H16D 0.9900
N1C C5C 1.3440(17)
N1C N2C 1.3817(14)
N2C C3C 1.3523(16)
C3C C4C 1.381(2)
C3C C6C 1.4935(18)
C4C C5C 1.4060(17)
C4C H4C 0.9500
C5C C7C 1.5108(18)
C6C H6G 0.9800
C6C H6H 0.9800
C6C H6I 0.9800
C7C C8C 1.5428(18)
C7C C13C 1.5433(18)
C7C C12C 1.5450(19)
C8C C9C 1.5378(19)
C8C H8E 0.9900
C8C H8F 0.9900
C9C C15C 1.534(2)
C9C C10C 1.536(2)
C9C H9C 1.0000
C10C C11C 1.530(2)
C10C H10E 0.9900
C10C H10F 0.9900
C11C C16C 1.531(2)
C11C C12C 1.538(2)
C11C H11C 1.0000
C12C H12E 0.9900
C12C H12F 0.9900
C13C C14C 1.5398(19)
C13C H13E 0.9900
C13C H13F 0.9900
C14C C15C 1.532(2)
C14C C16C 1.537(2)
C14C H14C 1.0000
C15C H15E 0.9900
C15C H15F 0.9900
C16C H16E 0.9900
C16C H16F 0.9900
C1T C2T 1.387(2)
C1T C6T 1.393(2)
C1T C7T 1.502(2)
C2T C3T 1.387(3)
C2T H2T 0.9500
C3T C4T 1.390(3)
C3T H3T 0.9500
C4T C5T 1.387(3)
C4T H4T 0.9500
C5T C6T 1.383(2)
C5T H5T 0.9500
C6T H6T 0.9500
C7T H7T 0.9800
C7T H7U 0.9800
C7T H7V 0.9800
C8T C9T 1.389(7)
C8T C13T 1.398(8)
C8T C14T 1.508(7)
C9T C10T 1.390(6)
C9T H9T 0.9500
C10T C11T 1.375(6)
C10T H10G 0.9500
C11T C12T 1.388(6)
C11T H11D 0.9500
C12T C13T 1.393(6)
C12T H12G 0.9500
C13T H13G 0.9500
C14T H14D 0.9800
C14T H14E 0.9800
C14T H14F 0.9800
C8D C13D 1.384(12)
C8D C9D 1.386(10)
C8D C14D 1.497(11)
C9D C10D 1.381(10)
C9D H9D 0.9500
C10D C11D 1.367(10)
C10D H10H 0.9500
C11D C12D 1.372(11)
C11D H11E 0.9500
C12D C13D 1.383(12)
C12D H12H 0.9500
C13D H13H 0.9500
C14D H14G 0.9800
C14D H14H 0.9800
C14D H14I 0.9800

loop_
_geom_torsion_atom_site_label_1
_geom_torsion_atom_site_label_2
_geom_torsion_atom_site_label_3
_geom_torsion_atom_site_label_4
_geom_torsion
C5A N1A N2A C3A -0.35(13)
Fe1 N1A N2A C3A -178.05(8)
C5A N1A N2A B1 173.94(11)
Fe1 N1A N2A B1 -3.76(13)
N2C B1 N2A C3A -124.81(13)
N2B B1 N2A C3A 114.13(14)
N2C B1 N2A N1A 62.12(14)
N2B B1 N2A N1A -58.94(14)
N1A N2A C3A C4A -0.06(14)
B1 N2A C3A C4A -173.75(12)
N1A N2A C3A C6A 179.73(12)
B1 N2A C3A C6A 6.0(2)
N2A C3A C4A C5A 0.42(14)
C6A C3A C4A C5A -179.35(14)
N2A N1A C5A C4A 0.61(13)
Fe1 N1A C5A C4A 177.01(11)
N2A N1A C5A C7A -178.01(10)
Fe1 N1A C5A C7A -1.6(2)
C3A C4A C5A N1A -0.65(14)
C3A C4A C5A C7A 177.85(12)
N1A C5A C7A C12A -178.86(11)
C4A C5A C7A C12A 2.81(18)
N1A C5A C7A C13A -58.92(15)
C4A C5A C7A C13A 122.75(14)
N1A C5A C7A C8A 61.62(15)
C4A C5A C7A C8A -116.71(14)
C5A C7A C8A C9A 179.66(11)
C12A C7A C8A C9A 59.11(14)
C13A C7A C8A C9A -58.47(13)
C7A C8A C9A C10A -60.27(14)
C7A C8A C9A C15A 59.67(14)
C15A C9A C10A C11A -60.24(15)
C8A C9A C10A C11A 59.79(15)
C9A C10A C11A C16A 60.24(15)
C9A C10A C11A C12A -59.49(16)
C16A C11A C12A C7A -60.46(14)
C10A C11A C12A C7A 59.61(14)
C5A C7A C12A C11A -179.49(10)
C13A C7A C12A C11A 58.99(13)
C8A C7A C12A C11A -58.85(13)
C5A C7A C13A C14A -179.92(10)
C12A C7A C13A C14A -58.95(13)
C8A C7A C13A C14A 58.66(13)
C7A C13A C14A C15A -59.99(14)
C7A C13A C14A C16A 60.33(13)
C16A C14A C15A C9A -59.32(14)
C13A C14A C15A C9A 60.34(14)
C10A C9A C15A C14A 59.80(14)
C8A C9A C15A C14A -60.28(14)
C12A C11A C16A C14A 60.85(14)
C10A C11A C16A C14A -59.28(14)
C15A C14A C16A C11A 59.03(14)
C13A C14A C16A C11A -60.84(14)
C5B N1B N2B C3B -0.07(13)
Fe1 N1B N2B C3B 175.15(8)
C5B N1B N2B B1 -176.77(11)
Fe1 N1B N2B B1 -1.55(13)
N2A B1 N2B C3B -113.43(13)
N2C B1 N2B C3B 125.19(13)
N2A B1 N2B N1B 62.53(14)
N2C B1 N2B N1B -58.84(14)
N1B N2B C3B C4B 0.11(14)
B1 N2B C3B C4B 176.42(12)
N1B N2B C3B C6B 179.31(11)
B1 N2B C3B C6B -4.4(2)
N2B C3B C4B C5B -0.10(14)
C6B C3B C4B C5B -179.24(13)
N2B N1B C5B C4B 0.01(14)
Fe1 N1B C5B C4B -172.62(11)
N2B N1B C5B C7B 179.97(11)
Fe1 N1B C5B C7B 7.3(2)
C3B C4B C5B N1B 0.06(14)
C3B C4B C5B C7B -179.90(12)
N1B C5B C7B C12B 176.84(11)
C4B C5B C7B C12B -3.20(18)
N1B C5B C7B C8B 57.17(15)
C4B C5B C7B C8B -122.88(14)
N1B C5B C7B C13B -63.19(15)
C4B C5B C7B C13B 116.77(14)
C5B C7B C8B C9B 179.93(10)
C12B C7B C8B C9B 58.82(13)
C13B C7B C8B C9B -58.99(13)
C7B C8B C9B C10B -60.10(13)
C7B C8B C9B C15B 60.37(14)
C15B C9B C10B C11B -59.05(14)
C8B C9B C10B C11B 60.82(14)
C9B C10B C11B C16B 59.28(14)
C9B C10B C11B C12B -60.69(14)
C5B C7B C12B C11B 179.63(10)
C8B C7B C12B C11B -59.48(13)
C13B C7B C12B C11B 58.64(14)
C10B C11B C12B C7B 60.81(14)
C16B C11B C12B C7B -59.19(15)
C5B C7B C13B C14B 179.51(11)
C12B C7B C13B C14B -59.26(14)
C8B C7B C13B C14B 58.38(13)
C7B C13B C14B C16B 60.39(14)
C7B C13B C14B C15B -59.31(14)
C10B C9B C15B C14B 59.32(14)
C8B C9B C15B C14B -60.79(14)
C16B C14B C15B C9B -59.46(14)
C13B C14B C15B C9B 60.35(14)
C15B C14B C16B C11B 59.88(14)
C13B C14B C16B C11B -59.92(15)
C10B C11B C16B C14B -60.06(14)
C12B C11B C16B C14B 59.25(15)
C5C N1C N2C C3C 0.18(13)
Fe1 N1C N2C C3C 177.25(8)
C5C N1C N2C B1 -178.21(11)
Fe1 N1C N2C B1 -1.13(13)
N2A B1 N2C C3C 123.01(13)
N2B B1 N2C C3C -117.01(13)
N2A B1 N2C N1C -58.94(14)
N2B B1 N2C N1C 61.04(14)
N1C N2C C3C C4C -0.57(14)
B1 N2C C3C C4C 177.67(11)
N1C N2C C3C C6C 178.30(11)
B1 N2C C3C C6C -3.5(2)
N2C C3C C4C C5C 0.72(14)
C6C C3C C4C C5C -178.07(13)
N2C N1C C5C C4C 0.29(14)
Fe1 N1C C5C C4C -175.06(11)
N2C N1C C5C C7C -177.59(11)
Fe1 N1C C5C C7C 7.1(2)
C3C C4C C5C N1C -0.63(14)
C3C C4C C5C C7C 177.10(12)
N1C C5C C7C C8C 61.15(15)
C4C C5C C7C C8C -116.31(14)
N1C C5C C7C C13C -60.36(16)
C4C C5C C7C C13C 122.18(14)
N1C C5C C7C C12C 179.93(12)
C4C C5C C7C C12C 2.48(18)
C5C C7C C8C C9C 178.48(11)
C13C C7C C8C C9C -58.74(14)
C12C C7C C8C C9C 58.88(14)
C7C C8C C9C C15C 59.95(14)
C7C C8C C9C C10C -60.18(15)
C15C C9C C10C C11C -59.72(16)
C8C C9C C10C C11C 60.06(16)
C9C C10C C11C C16C 60.26(16)
C9C C10C C11C C12C -60.02(16)
C10C C11C C12C C7C 60.53(16)
C16C C11C C12C C7C -59.96(16)
C5C C7C C12C C11C -179.14(12)
C8C C7C C12C C11C -59.18(15)
C13C C7C C12C C11C 59.16(15)
C5C C7C C13C C14C 179.98(11)
C8C C7C C13C C14C 58.04(14)
C12C C7C C13C C14C -59.55(14)
C7C C13C C14C C15C -59.08(15)
C7C C13C C14C C16C 60.80(15)
C16C C14C C15C C9C -59.51(15)
C13C C14C C15C C9C 60.30(15)
C10C C9C C15C C14C 59.70(15)
C8C C9C C15C C14C -60.53(15)
C10C C11C C16C C14C -60.37(17)
C12C C11C C16C C14C 59.89(17)
C15C C14C C16C C11C 59.66(16)
C13C C14C C16C C11C -60.38(17)
C6T C1T C2T C3T 0.6(2)
C7T C1T C2T C3T -178.83(15)
C1T C2T C3T C4T 0.3(3)
C2T C3T C4T C5T -1.1(3)
C3T C4T C5T C6T 1.0(3)
C4T C5T C6T C1T 0.0(3)
C2T C1T C6T C5T -0.8(2)
C7T C1T C6T C5T 178.67(15)
C13T C8T C9T C10T 0.8(17)
C14T C8T C9T C10T -176.7(9)
C8T C9T C10T C11T -0.9(12)
C9T C10T C11T C12T 2.2(12)
C10T C11T C12T C13T -3.3(17)
C11T C12T C13T C8T 3(2)
C9T C8T C13T C12T -2(2)
C14T C8T C13T C12T 175.6(13)
C13D C8D C9D C10D 0(3)
C14D C8D C9D C10D 178.4(14)
C8D C9D C10D C11D -1.4(19)
C9D C10D C11D C12D -2(2)
C10D C11D C12D C13D 7(3)
C11D C12D C13D C8D -9(4)
C9D C8D C13D C12D 6(4)
C14D C8D C13D C12D -173(2)
